data_4323589
loop_
_publ_author_name
'Ola F. Wendt'
'\%Ake Oskarsson'
'Johann G. Leipoldt'
'Lars I. Elding'

_publ_section_title
;
 Synthesis, Structure, and Reactivity of Arylchlorobis(dialkyl
 sulfide)platinum(II) Complexes
;
_journal_name_full 'Inorganic Chemistry'
_journal_page_first 4514
_journal_page_last 4519
_journal_paper_doi 10.1021/ic970189o
_journal_volume 36
_journal_year 1997
_chemical_formula_sum 'C11 H19 Cl O Pt S2'
_chemical_formula_weight 461.93
_space_group_IT_number 14
_symmetry_cell_setting monoclinic
_symmetry_Int_Tables_number 14
_symmetry_space_group_name_Hall '-P 2yn'
_symmetry_space_group_name_H-M 'P 1 21/n 1'
_audit_creation_date 'Tue Jun 17 18:03:43 1997'
_audit_creation_method 'from TEXRAY.INF file'
_cell_angle_alpha 90
_cell_angle_beta 96.56(3)
_cell_angle_gamma 90
_cell_formula_units_Z 4
_cell_length_a 9.879(4)
_cell_length_b 8.128(2)
_cell_length_c 19.460(5)
_cell_measurement_reflns_used 46
_cell_measurement_temperature 298
_cell_measurement_theta_max 16.99
_cell_measurement_theta_min 6.65
_cell_volume 1552.3(8)
_computing_cell_refinement 'MSC/AFC Diffractometer Control'
_computing_data_collection 'MSC/AFC Diffractometer Control'
_computing_data_reduction teXsan
_computing_publication_material teXsan
_computing_structure_refinement teXsan
_diffrn_ambient_temperature 298
_diffrn_measurement_device 'CAD 4'
_diffrn_measurement_method 'omega scans with profile analysis'
_diffrn_orient_matrix_UB_11 -0.09505
_diffrn_orient_matrix_UB_12 0.04007
_diffrn_orient_matrix_UB_13 -0.01322
_diffrn_orient_matrix_UB_21 -0.03364
_diffrn_orient_matrix_UB_22 -0.07562
_diffrn_orient_matrix_UB_23 0.03503
_diffrn_orient_matrix_UB_31 0.01422
_diffrn_orient_matrix_UB_32 0.08889
_diffrn_orient_matrix_UB_33 0.03591
_diffrn_radiation_monochromator graphite
_diffrn_radiation_source 'X-ray tube'
_diffrn_radiation_type MoKalpha
_diffrn_radiation_wavelength 0.7107
_diffrn_reflns_av_R_equivalents 7.35
_diffrn_reflns_limit_h_max 12
_diffrn_reflns_limit_h_min 0
_diffrn_reflns_limit_k_max 10
_diffrn_reflns_limit_k_min -10
_diffrn_reflns_limit_l_max 24
_diffrn_reflns_limit_l_min -24
_diffrn_reflns_number 7219
_diffrn_reflns_theta_max 26.98
_diffrn_standards_decay_% -7.92
_diffrn_standards_interval_count 120
_diffrn_standards_number 3
_exptl_absorpt_coefficient_mu 9.424
_exptl_absorpt_correction_T_max 0.705
_exptl_absorpt_correction_T_min 0.147
_exptl_absorpt_correction_type integration
_exptl_absorpt_process_details Coppens_numerical
_exptl_crystal_colour colourless
_exptl_crystal_density_diffrn 1.976
_exptl_crystal_density_meas ?
_exptl_crystal_description plate
_exptl_crystal_F_000 880.00
_exptl_crystal_size_max 0.22
_exptl_crystal_size_mid 0.12
_exptl_crystal_size_min 0.02
_refine_diff_density_max 0.81
_refine_diff_density_min -0.61
_refine_ls_extinction_coef 0.00000
_refine_ls_extinction_method none
_refine_ls_goodness_of_fit_obs 1.400
_refine_ls_hydrogen_treatment noref
_refine_ls_matrix_type full
_refine_ls_number_parameters 145
_refine_ls_number_reflns 1743
_refine_ls_number_restraints 0
_refine_ls_R_factor_obs 0.0300
_refine_ls_shift/esd_max 0.0400
_refine_ls_structure_factor_coef F
_refine_ls_weighting_scheme sigma
_refine_ls_wR_factor_obs 0.0280
_reflns_number_observed 1743
_reflns_number_total 7219
_reflns_observed_criterion 3.00
_cod_data_source_file ic970189o.cif
_cod_data_source_block compound5IC970189O
_cod_depositor_comments
;
The following automatic conversions were performed:

'_exptl_crystal_density_meas' value 'not measured' was changed to '?'
- the value is perceived as not measured.

Automatic conversion script
Id: cif_fix_values 3008 2015-01-20 13:52:24Z robertas 
;
_cod_original_sg_symbol_H-M 'P 21/n '
_cod_original_formula_sum C11H19ClOPtS2
_cod_database_code 4323589

loop_
_symmetry_equiv_pos_as_xyz
'   +x,   +y,   +z'
1/2-x,1/2+y,1/2-z
'   -x,   -y,   -z'
1/2+x,1/2-y,1/2+z

loop_
_atom_site_aniso_label
_atom_site_aniso_U_11
_atom_site_aniso_U_22
_atom_site_aniso_U_33
_atom_site_aniso_U_12
_atom_site_aniso_U_13
_atom_site_aniso_U_23
Pt1 0.0408(2) 0.0527(2) 0.0371(2) -0.0009(3) 0.0072(1) 0.0057(3)
Cl1 0.072(2) 0.117(3) 0.059(2) -0.004(2) 0.008(1) 0.039(2)
S1 0.103(2) 0.060(2) 0.091(3) -0.022(2) 0.006(2) -0.010(2)
S2 0.111(2) 0.082(3) 0.045(2) 0.003(2) 0.006(2) -0.017(2)
O1 0.083(5) 0.086(7) 0.064(5) 0.012(4) -0.004(4) 0.031(4)
C1 0.056(5) 0.037(5) 0.026(4) 0.007(6) -0.003(4) 0.004(5)
C2 0.035(4) 0.066(8) 0.031(5) -0.005(4) 0.005(4) 0.002(5)
C3 0.044(5) 0.067(8) 0.050(7) 0.009(5) -0.003(4) 0.012(6)
C4 0.065(6) 0.039(7) 0.044(6) 0.002(5) -0.002(5) 0.003(5)
C5 0.050(5) 0.042(7) 0.057(7) 0.006(5) 0.006(4) 0.011(5)
C6 0.044(5) 0.062(9) 0.044(6) 0.000(5) 0.007(4) 0.013(5)
C7 0.106(9) 0.13(1) 0.089(10) 0.010(9) 0.053(8) 0.062(9)
C8 0.093(9) 0.21(2) 0.11(1) 0.06(1) 0.000(8) -0.07(1)
C9 0.088(8) 0.14(2) 0.058(8) -0.003(8) -0.027(6) -0.015(8)
C10 0.33(3) 0.15(2) 0.22(2) -0.08(2) 0.19(2) -0.10(2)
C11 0.89(7) 0.05(2) 0.12(2) 0.02(3) -0.05(3) 0.00(1)

loop_
_atom_site_label
_atom_site_fract_x
_atom_site_fract_y
_atom_site_fract_z
_atom_site_U_iso_or_equiv
_atom_site_thermal_displace_type
_atom_site_calc_flag
_atom_site_calc_attached_atom
Pt1 0.75778(3) 0.42840(5) 0.55296(2) 0.0433 Uij ? ?
Cl1 0.7662(3) 0.2543(5) 0.6534(1) 0.0826 Uij ? ?
S1 0.7020(3) 0.2142(4) 0.4797(2) 0.0850 Uij ? ?
S2 0.8014(3) 0.6639(4) 0.6168(2) 0.0796 Uij ? ?
O1 0.7258(7) 0.8707(10) 0.2905(4) 0.0786 Uij ? ?
C1 0.7494(8) 0.575(1) 0.4681(4) 0.0401 Uij ? ?
C2 0.6248(8) 0.629(1) 0.4336(5) 0.0440 Uij ? ?
C3 0.6180(8) 0.726(1) 0.3752(5) 0.0544 Uij ? ?
C4 0.7399(9) 0.771(1) 0.3485(5) 0.0500 Uij ? ?
C5 0.8611(8) 0.722(1) 0.3827(5) 0.0497 Uij ? ?
C6 0.8644(9) 0.625(1) 0.4407(5) 0.0497 Uij ? ?
C7 0.847(1) 0.904(2) 0.2578(6) 0.1062 Uij ? ?
C8 0.643(1) 0.696(2) 0.6563(7) 0.1356 Uij ? ?
C9 0.915(1) 0.619(2) 0.6953(6) 0.0993 Uij ? ?
C10 0.819(2) 0.202(3) 0.420(1) 0.2212 Uij ? ?
C11 0.739(4) 0.035(2) 0.517(1) 0.3611 Uij ? ?
H1 0.5417 0.6100 0.4528 0.0675 Uij ? ?
H2 0.5304 0.7436 0.3495 0.0678 Uij ? ?
H3 0.9462 0.7487 0.3654 0.0684 Uij ? ?
H4 0.9521 0.5934 0.4633 0.0556 Uij ? ?

loop_
_atom_type_symbol
_atom_type_oxidation_number
_atom_type_number_in_cell
_atom_type_scat_dispersion_real
_atom_type_scat_dispersion_imag
_atom_type_scat_source
Pt 0 4 -1.703 8.390 'International Tables'
C 0 44 0.003 0.002 'International Tables'
S 0 8 0.125 0.123 'International Tables'
O 0 4 0.011 0.006 'International Tables'
H 0 76 0.000 0.000 'International Tables'
Cl 0 4 0.148 0.159 'International Tables'

loop_
_geom_angle_atom_site_label_1
_geom_angle_atom_site_label_2
_geom_angle_atom_site_label_3
_geom_angle
_geom_angle_site_symmetry_1
_geom_angle_site_symmetry_2
_geom_angle_site_symmetry_3
_geom_angle_publ_flag
Cl(1) Pt(1) S(1) 92.4(1) ? ? ? yes
Cl(1) Pt(1) S(2) 93.7(1) ? ? ? yes
Cl(1) Pt(1) C(1) 179.7(2) ? ? ? yes
S(1) Pt(1) S(2) 173.3(1) ? ? ? yes
S(1) Pt(1) C(1) 87.5(3) ? ? ? yes
S(2) Pt(1) C(1) 86.4(3) ? ? ? yes
Pt(1) S(1) C(10) 109.5(7) ? ? ? yes
Pt(1) S(1) C(11) 111.8(9) ? ? ? yes
C(10) S(1) C(11) 96(1) ? ? ? yes
Pt(1) S(2) C(8) 103.2(6) ? ? ? yes
Pt(1) S(2) C(9) 110.2(5) ? ? ? yes
C(8) S(2) C(9) 98.7(6) ? ? ? yes
C(4) O(1) C(7) 117.2(8) ? ? ? yes
Pt(1) C(1) C(2) 121.5(6) ? ? ? yes
Pt(1) C(1) C(6) 122.1(6) ? ? ? yes
C(2) C(1) C(6) 116.3(8) ? ? ? yes
C(1) C(2) C(3) 122.0(7) ? ? ? yes
C(2) C(3) C(4) 119.2(7) ? ? ? yes
O(1) C(4) C(3) 116.2(8) ? ? ? yes
O(1) C(4) C(5) 124.7(9) ? ? ? yes
C(3) C(4) C(5) 119.0(9) ? ? ? yes
C(4) C(5) C(6) 120.2(8) ? ? ? yes
C(1) C(6) C(5) 123.2(8) ? ? ? yes

loop_
_geom_bond_atom_site_label_1
_geom_bond_atom_site_label_2
_geom_bond_distance
_geom_bond_site_symmetry_1
_geom_bond_site_symmetry_2
_geom_bond_publ_flag
Pt(1) Cl(1) 2.406(3) ? ? yes
Pt(1) S(1) 2.278(3) ? ? yes
Pt(1) S(2) 2.296(3) ? ? yes
Pt(1) C(1) 2.033(8) ? ? yes
S(1) C(10) 1.74(2) ? ? yes
S(1) C(11) 1.65(2) ? ? yes
S(2) C(8) 1.84(1) ? ? yes
S(2) C(9) 1.83(1) ? ? yes
O(1) C(4) 1.38(1) ? ? yes
O(1) C(7) 1.44(1) ? ? yes
C(1) C(2) 1.40(1) ? ? yes
C(1) C(6) 1.37(1) ? ? yes
C(2) C(3) 1.38(1) ? ? yes
C(3) C(4) 1.41(1) ? ? yes
C(4) C(5) 1.36(1) ? ? yes
C(5) C(6) 1.37(1) ? ? yes
